data_9005196
loop_
_publ_author_name
'Carrozzini, B.'

_publ_section_title
;
 Crystal structure refinements of ilvaite: new relationships
 between chemical composition and crystallographic parameters
 Sample: Oridda X-3.3
;
_journal_name_full 'European Journal of Mineralogy'
_journal_page_first 465
_journal_page_last 479
_journal_volume 6
_journal_year 1994
_chemical_formula_sum 'Al0.01 Ca0.96 Fe2.45 H Mg0.01 Mn0.56 O9 Si2'
_chemical_name_mineral Ilvaite
_space_group_IT_number 14
_symmetry_space_group_name_Hall '-P 2yab'
_symmetry_space_group_name_H-M 'P 1 21/a 1'
_cell_angle_alpha 90
_cell_angle_beta 90.19
_cell_angle_gamma 90
_cell_length_a 13.006
_cell_length_b 8.842
_cell_length_c 5.844
_cell_formula_units_Z 4
_cell_volume 672.051
_database_code_amcsd 0006542
_exptl_crystal_density_diffrn 4.030
_cod_original_formula_sum 'Ca.96 Mn.56 Mg.01 Fe2.45 Al.01 Si2 O9 H'
_cod_database_code 9005196

loop_
_space_group_symop_operation_xyz
x,y,z
1/2+x,1/2-y,z
1/2-x,1/2+y,-z
-x,-y,-z

loop_
_atom_site_label
_atom_site_fract_x
_atom_site_fract_y
_atom_site_fract_z
_atom_site_occupancy
_atom_site_U_iso_or_equiv
Ca 0.81240 0.37002 0.75248 0.96000 0.00823
Mn 0.81240 0.37002 0.75248 0.02000 0.00823
Mg 0.81240 0.37002 0.75248 0.01000 0.00823
FeM(1,1) 0.89018 0.04958 0.00673 0.91000 0.00684
MnM(1,1) 0.89018 0.04958 0.00673 0.08000 0.00684
FeM(1,2) 0.89011 0.05121 0.49363 0.96000 0.00684
MnM(1,2) 0.89011 0.05121 0.49363 0.04000 0.00684
AlM(1,2) 0.89011 0.05121 0.49363 0.01000 0.00684
FeM2 0.93992 0.73912 0.24874 0.58000 0.00735
MnM2 0.93992 0.73912 0.24874 0.42000 0.00735
Si1 0.95890 0.36733 0.24970 1.00000 0.00519
Si2 0.67967 0.22661 0.25158 1.00000 0.00507
O1 0.00947 0.02678 0.74135 1.00000 0.01026
O(2,1) 0.93675 0.27156 0.01537 1.00000 0.00773
O(2,2) 0.93547 0.27193 0.48362 1.00000 0.00773
O3 0.77715 0.10809 0.25441 1.00000 0.00760
O(4,1) 0.67183 0.32790 0.01872 1.00000 0.00735
O(4,2) 0.67103 0.33069 0.48192 1.00000 0.00760
O5 0.58430 0.10168 0.25225 1.00000 0.00722
O6 0.60319 0.02255 0.75146 1.00000 0.01102
O7 0.79794 0.11001 0.74613 1.00000 0.00760
H 0.74617 0.06107 0.75287 1.00000 0.05687

loop_
_cod_related_entry_id
_cod_related_entry_database
_cod_related_entry_code
1 AMCSD 0006542
